data_4310194
loop_
_publ_author_name
'Yann Garcia'
'Georges Bravic'
'Christine Gieck'
'Daniel Chasseau'
'Wolfgang Tremel'
'Philipp G\"utlich'

_publ_section_title
;
Crystal Structure, Magnetic Properties, and 57Fe M\"ossbauer Spectroscopy of
the Two-Dimensional Coordination Polymers
[M(1,2-bis(1,2,4-triazol-4-yl)ethane)2(NCS)2] (MII= Fe, Co)
;
_journal_name_full 'Inorganic Chemistry'
_journal_page_first 9723
_journal_page_last 9730
_journal_paper_doi 10.1021/ic050971l
_journal_volume 44
_journal_year 2005
_chemical_formula_sum 'C7 H8 Fe0.5 N7 S'
_chemical_formula_weight 250.2
_space_group_IT_number 14
_symmetry_cell_setting monoclinic
_symmetry_space_group_name_Hall '-P 2yn'
_symmetry_space_group_name_H-M 'P 1 21/n 1'
_cell_angle_alpha 90
_cell_angle_beta 90.88
_cell_angle_gamma 90
_cell_formula_units_Z 4
_cell_length_a 12.439
_cell_length_b 8.941
_cell_length_c 9.321
_cell_measurement_reflns_used 25
_cell_measurement_temperature 295(1)
_cell_measurement_theta_max 16.0
_cell_measurement_theta_min 11.5
_cell_volume 1036.532
_computing_cell_refinement 'CAD-4 (Enraf Nonius,1989)'
_computing_data_collection 'CAD-4 (Enraf Nonius,1989)'
_computing_structure_solution 'MITHRIL (Gilmore, 1984)'
_diffrn_ambient_temperature 295(1)
_diffrn_measurement_device '\k-geometry diffractometer'
_diffrn_measurement_device_type 'Enraf-Nonius CAD4'
_diffrn_measurement_method '\w/\q scans'
_diffrn_radiation_detector counter
_diffrn_radiation_monochromator 'horizontally mounted graphite crystal'
_diffrn_radiation_source 'fine-focus sealed tube'
_diffrn_radiation_type MoK\a
_diffrn_radiation_wavelength 0.71069
_diffrn_reflns_av_R_equivalents 0.009
_diffrn_reflns_av_sigmaI/netI 0.017
_diffrn_reflns_limit_h_max 21
_diffrn_reflns_limit_h_min -21
_diffrn_reflns_limit_k_max 15
_diffrn_reflns_limit_k_min 0
_diffrn_reflns_limit_l_max 16
_diffrn_reflns_limit_l_min -1
_diffrn_reflns_number 6528
_diffrn_reflns_theta_max 38
_diffrn_reflns_theta_min 2.7
_exptl_absorpt_coefficient_mu 0.978
_exptl_absorpt_correction_T_max 1.000
_exptl_absorpt_correction_T_min 0.864
_exptl_absorpt_correction_type 'from psi scans'
_exptl_crystal_colour colourless
_exptl_crystal_density_diffrn 1.603
_exptl_crystal_description prism
_exptl_crystal_F_000 512
_exptl_crystal_size_max 0.65
_exptl_crystal_size_mid 0.45
_exptl_crystal_size_min 0.20
_refine_ls_goodness_of_fit_all 0.832
_refine_ls_goodness_of_fit_gt 0.918
_refine_ls_hydrogen_treatment noref
_refine_ls_matrix_type full
_refine_ls_number_parameters 143
_refine_ls_number_reflns 5628
_refine_ls_R_factor_all 0.066
_refine_ls_R_factor_gt 0.036
_refine_ls_shift/esd_max 0.223
_refine_ls_shift/esd_mean 0.093
_refine_ls_structure_factor_coef Fsqd
_refine_ls_weighting_details
;                                                                               
 'calc w=1/[\s^2^(Fo^2^)+(0.030P)^2^] where P=(Fo^2^+2Fc^2^)/3'                 
;
_refine_ls_weighting_scheme calc
_refine_ls_wR_factor_all 0.123
_refine_ls_wR_factor_gt 0.097
_reflns_limit_h_max 21
_reflns_limit_h_min -21
_reflns_limit_k_max 15
_reflns_limit_k_min 0
_reflns_limit_l_max 16
_reflns_limit_l_min 0
_reflns_number_gt 3788
_reflns_number_total 5635
_reflns_threshold_expression I>3\s(I)
_cod_data_source_file ic050971lsi20051006_113124.cif
_cod_data_source_block ed:
_cod_original_cell_volume 1036.5
_cod_original_sg_symbol_H-M 'P 21/n'
_cod_original_formula_sum 'H8 C7 N7 S Fe0.5'
_cod_database_code 4310194

loop_
_symmetry_equiv_pos_as_xyz
'  x,      y,      z'
'  x+1/2, -y+1/2,  z+1/2'
' -x,     -y,     -z'
' -x+1/2,  y+1/2, -z+1/2'

loop_
_atom_site_label
_atom_site_type_symbol
_atom_site_fract_x
_atom_site_fract_y
_atom_site_fract_z
_atom_site_B_iso_or_equiv
_atom_site_adp_type
_atom_site_occupancy
_atom_site_symmetry_multiplicity
_atom_site_calc_flag
_atom_site_calc_attached_atom
_atom_site_disorder_assembly
_atom_site_disorder_group
Fe1 Fe 0.5000 0.5000 0.5000 1.940(4) Bani 1 2 d . . .
S2 S 0.12440(2) 0.57944(4) 0.44562(4) 4.22(1) Bani 1 4 d . . .
C3 C 0.25280(7) 0.55668(9) 0.42790(9) 2.52(2) Bani 1 4 d . . .
N4 N 0.34464(7) 0.5400(1) 0.4139(1) 3.20(3) Bani 1 4 d . . .
N11 N 0.54692(6) 0.73380(7) 0.46876(8) 2.64(2) Bani 1 4 d . . .
N12 N 0.53453(8) 0.81205(8) 0.34203(9) 2.98(3) Bani 1 4 d . . .
C13 C 0.58814(9) 0.93629(8) 0.3593(1) 3.00(3) Bani 1 4 d . . .
N14 N 0.63481(6) 0.94354(7) 0.49105(8) 2.57(2) Bani 1 4 d . . .
C15 C 0.60560(8) 0.81470(9) 0.55602(9) 2.90(3) Bani 1 4 d . . .
C16 C 0.70637(8) 1.05970(9) 0.5478(1) 2.98(3) Bani 1 4 d . . .
N21 N 0.93157(6) 0.94186(8) 0.21458(7) 2.54(2) Bani 1 4 d . . .
N22 N 0.9025(1) 0.79807(9) 0.2506(1) 3.83(3) Bani 1 4 d . . .
C23 C 0.8626(1) 0.8060(1) 0.3796(1) 3.80(4) Bani 1 4 d . . .
N24 N 0.86316(6) 0.94842(8) 0.42866(7) 2.43(2) Bani 1 4 d . . .
C25 C 0.90687(8) 1.0288(1) 0.3219(1) 2.89(3) Bani 1 4 d . . .
C26 C 0.82081(7) 1.0036(1) 0.56394(8) 2.93(2) Bani 1 4 d . . .
H131 H 0.6048 1.0150 0.2976 3 Biso 1 4 c C13 . .
H151 H 0.6446 0.7766 0.6625 3 Biso 1 4 c C15 . .
H231 H 0.8163 0.7217 0.4122 3 Biso 1 4 c C23 . .
H251 H 0.9126 1.1532 0.3314 3 Biso 1 4 c C25 . .
H161 H 0.6961 1.1360 0.4679 3 Biso 1 4 c C16 . .
H162 H 0.6728 1.0919 0.6345 3 Biso 1 4 c C16 . .
H261 H 0.8311 0.9279 0.6410 3 Biso 1 4 c C26 . .
H262 H 0.8702 1.0936 0.5899 3 Biso 1 4 c C26 . .

loop_
_atom_site_aniso_label
_atom_site_aniso_U_11
_atom_site_aniso_U_22
_atom_site_aniso_U_33
_atom_site_aniso_U_12
_atom_site_aniso_U_13
_atom_site_aniso_U_23
Fe1 0.02712(8) 0.02179(4) 0.02508(4) -0.00310(6) 0.00725(3) 0.00049(4)
S2 0.03385(8) 0.0585(2) 0.0681(2) 0.0011(1) 0.0081(1) 0.0079(2)
C3 0.0361(3) 0.0294(3) 0.0304(3) -0.0019(3) 0.0009(2) 0.0022(2)
N4 0.0375(3) 0.0456(4) 0.0385(3) 0.0017(3) 0.0015(3) 0.0004(3)
N11 0.0433(3) 0.0243(2) 0.0331(3) -0.0056(2) 0.0102(2) 0.0011(2)
N12 0.0517(4) 0.0267(2) 0.0350(3) -0.0020(3) 0.0051(3) 0.0027(2)
C13 0.0514(5) 0.0238(3) 0.0391(3) -0.0020(3) 0.0103(3) 0.0054(3)
N14 0.0395(3) 0.0214(2) 0.0370(3) -0.0044(2) 0.0143(2) -0.0015(2)
C15 0.0489(4) 0.0276(3) 0.0339(3) -0.0096(3) 0.0101(3) 0.0015(3)
C16 0.0442(4) 0.0254(3) 0.0443(4) -0.0069(3) 0.0174(3) -0.0093(3)
N21 0.0382(3) 0.0292(2) 0.0293(3) 0.0005(2) 0.0110(2) 0.0021(2)
N22 0.0747(6) 0.0279(3) 0.0438(4) 0.0032(3) 0.0294(4) -0.0011(3)
C23 0.0754(7) 0.0254(3) 0.0446(4) -0.0001(3) 0.0300(5) 0.0025(3)
N24 0.0374(3) 0.0280(2) 0.0274(2) -0.0019(2) 0.0100(2) 0.0010(2)
C25 0.0458(4) 0.0325(3) 0.0319(3) -0.0060(3) 0.0115(3) 0.0006(2)
C26 0.0448(4) 0.0395(3) 0.0272(3) -0.0057(4) 0.0105(2) -0.0051(3)

loop_
_atom_type_symbol
_atom_type_description
_atom_type_scat_dispersion_real
_atom_type_scat_dispersion_imag
_atom_type_scat_source
H H 0.000 0.000 'International Tables Vol C Tables 4.2.6.8 and 6.1.1.4'
C C 0.002 0.002 'International Tables Vol C Tables 4.2.6.8 and 6.1.1.4'
N N 0.004 0.003 'International Tables Vol C Tables 4.2.6.8 and 6.1.1.4'
S S 0.110 0.124 'International Tables Vol C Tables 4.2.6.8 and 6.1.1.4'
Fe Fe 0.301 0.845 'International Tables Vol C Tables 4.2.6.8 and 6.1.1.4'

loop_
_geom_angle_atom_site_label_1
_geom_angle_atom_site_label_2
_geom_angle_atom_site_label_3
_geom_angle
_geom_angle_site_symmetry_1
_geom_angle_site_symmetry_3
_geom_angle_publ_flag
N4 Fe1 N11 91.83(3) . . ?
S2 C3 N4 179.37(9) . . ?
Fe1 N4 C3 151.05(8) . . ?
Fe1 N11 N12 124.83(6) . . ?
Fe1 N11 C15 126.46(6) . . ?
N12 N11 C15 107.88(7) . . ?
N11 N12 C13 106.03(8) . . ?
N12 C13 N14 111.38(8) . . ?
C13 N14 C15 104.54(7) . . ?
C13 N14 C16 127.84(7) . . ?
C15 N14 C16 127.51(7) . . ?
N11 C15 N14 110.16(8) . . ?
N14 C16 C26 111.52(7) . . ?
N22 N21 C25 107.61(8) . . ?
N21 N22 C23 106.12(9) . . ?
N22 C23 N24 111.2(1) . . ?
C23 N24 C25 104.61(8) . . ?
C23 N24 C26 127.58(8) . . ?
C25 N24 C26 127.74(7) . . ?
N21 C25 N24 110.48(8) . . ?
C16 C26 N24 112.16(7) . . ?

loop_
_geom_bond_atom_site_label_1
_geom_bond_atom_site_label_2
_geom_bond_distance
_geom_bond_site_symmetry_2
_geom_bond_publ_flag
Fe1 N4 2.1116(9) . ?
Fe1 N11 2.1910(7) . ?
S2 C3 1.6210(9) . ?
C3 N4 1.161(1) . ?
N11 N12 1.379(1) . ?
N11 C15 1.304(1) . ?
N12 C13 1.304(1) . ?
C13 N14 1.352(1) . ?
C13 N14 3.303(1) 3_676 ?
C13 C15 3.383(1) 3_676 ?
N14 C15 1.354(1) . ?
N14 C16 1.462(1) . ?
C16 C26 1.515(1) . ?
N21 N22 1.378(1) . ?
N21 C25 1.307(1) . ?
N22 C23 1.310(2) . ?
C23 N24 1.353(1) . ?
N24 C25 1.349(1) . ?
N24 C26 1.460(1) . ?

loop_
_geom_torsion_atom_site_label_1
_geom_torsion_atom_site_label_2
_geom_torsion_atom_site_label_3
_geom_torsion_atom_site_label_4
_geom_torsion
_geom_torsion_site_symmetry_1
_geom_torsion_site_symmetry_2
_geom_torsion_site_symmetry_3
_geom_torsion_site_symmetry_4
_geom_torsion_publ_flag
N11 Fe1 N4 C3 -105.5(1) . . . . ?
N4 Fe1 N11 N12 -50.74(6) . . . . ?
N4 Fe1 N11 C15 140.98(7) . . . . ?
Fe1 N11 N12 C13 -169.30(6) . . . . ?
C15 N11 N12 C13 0.82(8) . . . . ?
Fe1 N11 C15 N14 168.72(6) . . . . ?
N12 N11 C15 N14 -1.19(7) . . . . ?
N12 C13 N14 C15 -0.55(8) . . . . ?
N12 C13 N14 C16 175.97(8) . . . . ?
C13 N14 C15 N11 1.07(7) . . . . ?
C16 N14 C15 N11 -175.46(8) . . . . ?
C13 N14 C16 C26 -109.00(8) . . . . ?
C15 N14 C16 C26 66.75(8) . . . . ?
N14 C16 C26 N24 57.32(7) . . . . ?
N22 C23 N24 C25 -0.43(9) . . . . ?
N22 C23 N24 C26 176.76(9) . . . . ?
C23 N24 C25 N21 -0.03(8) . . . . ?
C26 N24 C25 N21 -177.22(8) . . . . ?
C23 N24 C26 C16 -93.76(9) . . . . ?
C25 N24 C26 C16 82.81(8) . . . . ?
